data_4307031
loop_
_publ_author_name
'Sota Shibahara'
'Hiroshi Kitagawa'
'Yoshiki Ozawa'
'Koshiro Toriumi'
'Takashi Kubo'
'Kazuhiro Nakasuji'

_publ_contact_author_address
;
Department of Chemistry, Graduate School of Science, Kyushu University 
Higasi-ku, Hakozaki 6-10-1, Fukuoka, Fukuoka, 812-8581, Japan
;
_publ_contact_author_email ' sota-s.scc@mbox.nc.kyushu-u.ac.jp '
_publ_contact_author_fax ' +81 92 642 2319 '
_publ_contact_author_name ' Sota Shibahara'
_publ_contact_author_phone ' +81 92 642 2319 '
_publ_section_title
;
Syntheses and Unusual Segregated-Alternated Hybrid Stacking Structure of
Hydrogen-Bonded Charge-Transfer Complexes Composed of
Bis[2,3-pyridinedithiolate]metal Complexes
;
_journal_name_full 'Inorganic Chemistry'
_journal_page_first 1162
_journal_page_last 1170
_journal_paper_doi 10.1021/ic0615269
_journal_volume 46
_journal_year 2007
_chemical_formula_sum 'C22 H12 N6 Ni S4'
_chemical_formula_weight 547.33
_chemical_name_systematic
; 
 ? 
;
_space_group_IT_number 2
_symmetry_cell_setting triclinic
_symmetry_space_group_name_Hall '-P 1'
_symmetry_space_group_name_H-M 'P -1'
_atom_sites_solution_hydrogens geom
_atom_sites_solution_primary direct
_atom_sites_solution_secondary difmap
_audit_creation_method SHELXL-97
_cell_angle_alpha 70.565(6)
_cell_angle_beta 80.957(6)
_cell_angle_gamma 69.641(6)
_cell_formula_units_Z 1
_cell_length_a 7.3730(6)
_cell_length_b 8.4850(10)
_cell_length_c 9.8660(11)
_cell_measurement_temperature 293(2)
_cell_volume 545.09(10)
_computing_structure_refinement 'SHELXL-97 (Sheldrick, 1997)'
_computing_structure_solution 'SHELXS-97 (Sheldrick, 1990)'
_diffrn_ambient_temperature 293(2)
_diffrn_measured_fraction_theta_full 0.867
_diffrn_measured_fraction_theta_max 0.867
_diffrn_radiation_monochromator graphite
_diffrn_radiation_source 'fine-focus sealed tube'
_diffrn_radiation_wavelength 0.55920
_diffrn_reflns_av_R_equivalents 0.0000
_diffrn_reflns_av_sigmaI/netI 0.0265
_diffrn_reflns_limit_h_max 10
_diffrn_reflns_limit_h_min 0
_diffrn_reflns_limit_k_max 12
_diffrn_reflns_limit_k_min -10
_diffrn_reflns_limit_l_max 14
_diffrn_reflns_limit_l_min -13
_diffrn_reflns_number 2906
_diffrn_reflns_theta_full 23.58
_diffrn_reflns_theta_max 23.58
_diffrn_reflns_theta_min 1.72
_exptl_absorpt_coefficient_mu 0.677
_exptl_crystal_density_diffrn 1.667
_exptl_crystal_density_method 'not measured'
_exptl_crystal_F_000 278
_refine_diff_density_max 0.298
_refine_diff_density_min -0.644
_refine_diff_density_rms 0.078
_refine_ls_extinction_method none
_refine_ls_goodness_of_fit_ref 1.187
_refine_ls_hydrogen_treatment mixed
_refine_ls_matrix_type full
_refine_ls_number_parameters 151
_refine_ls_number_reflns 2906
_refine_ls_number_restraints 0
_refine_ls_restrained_S_all 1.187
_refine_ls_R_factor_all 0.0601
_refine_ls_R_factor_gt 0.0495
_refine_ls_shift/su_max 0.000
_refine_ls_shift/su_mean 0.000
_refine_ls_structure_factor_coef Fsqd
_refine_ls_weighting_details 'calc w=1/[\s^2^(Fo^2^)+(0.0481P)^2^+0.6273P] where P=(Fo^2^+2Fc^2^)/3'
_refine_ls_weighting_scheme calc
_refine_ls_wR_factor_gt 0.1291
_refine_ls_wR_factor_ref 0.1378
_reflns_number_gt 2487
_reflns_number_total 2906
_reflns_threshold_expression >2sigma(I)
_cod_data_source_file ic0615269si20060812_022136_3.cif
_cod_data_source_block '[Ni(Hpydt)2]TCNQ'
_cod_database_code 4307031

loop_
_symmetry_equiv_pos_as_xyz
'x, y, z'
'-x, -y, -z'

loop_
_atom_site_label
_atom_site_type_symbol
_atom_site_fract_x
_atom_site_fract_y
_atom_site_fract_z
_atom_site_U_iso_or_equiv
_atom_site_adp_type
_atom_site_occupancy
_atom_site_symmetry_multiplicity
_atom_site_calc_flag
_atom_site_refinement_flags
_atom_site_disorder_assembly
_atom_site_disorder_group
Ni1 Ni 0.5000 0.0000 0.0000 0.03391(16) Uani 1 2 d S . .
S2 S 0.56076(11) -0.14166(12) -0.15665(9) 0.0444(2) Uani 1 1 d . . .
S1 S 0.20076(12) 0.09819(12) -0.05469(9) 0.0447(2) Uani 1 1 d . . .
C3 C 0.9068(5) -0.3425(4) -0.2429(4) 0.0439(7) Uani 1 1 d . . .
H1 H 0.8396 -0.3596 -0.3063 0.053 Uiso 1 1 calc R . .
N2 N 0.3087(6) -0.3561(5) 0.2023(4) 0.0607(8) Uani 1 1 d . . .
N3 N 0.3367(6) 0.3138(5) -0.4808(4) 0.0679(9) Uani 1 1 d . . .
C1 C 0.8078(4) -0.2405(4) -0.1564(3) 0.0366(6) Uani 1 1 d . . .
C2 C 0.0867(4) 0.2172(4) 0.0610(3) 0.0357(5) Uani 1 1 d . . .
N1 N -0.1071(4) 0.2939(4) 0.0616(3) 0.0486(7) Uani 1 1 d . . .
H3 H -0.1717 0.2777 0.0048 0.058 Uiso 1 1 calc R . .
C4 C 0.2047(5) -0.3950(5) -0.1471(4) 0.0549(9) Uani 1 1 d . . .
H4 H 0.3384 -0.4462 -0.1437 0.066 Uiso 1 1 calc R . .
C5 C 0.1054(6) 0.5792(5) -0.2376(4) 0.0540(9) Uani 1 1 d . . .
H5 H 0.1707 0.5089 -0.2963 0.065 Uiso 1 1 calc R . .
C6 C 0.0228(5) 0.0658(5) -0.3937(3) 0.0431(7) Uani 1 1 d . . .
H6 H 0.0359 0.1099 -0.3225 0.052 Uiso 1 1 calc R . .
C7 C 0.1804(5) -0.0373(4) -0.4474(3) 0.0424(6) Uani 1 1 d . . .
H7 H 0.3015 -0.0627 -0.4139 0.051 Uiso 1 1 calc R . .
C8 C 0.8366(4) 0.1084(4) -0.4441(3) 0.0380(6) Uani 1 1 d . . .
C9 C 0.6749(5) 0.2154(4) -0.3900(3) 0.0411(6) Uani 1 1 d . . .
C10 C 0.3134(5) -0.2919(5) 0.2850(4) 0.0448(7) Uani 1 1 d . . .
C11 C 0.4874(5) 0.2660(5) -0.4410(4) 0.0471(7) Uani 1 1 d . . .

loop_
_atom_site_aniso_label
_atom_site_aniso_U_11
_atom_site_aniso_U_22
_atom_site_aniso_U_33
_atom_site_aniso_U_23
_atom_site_aniso_U_13
_atom_site_aniso_U_12
Ni1 0.0291(3) 0.0379(3) 0.0358(3) -0.0129(2) 0.00008(19) -0.01085(19)
S2 0.0333(4) 0.0610(5) 0.0474(4) -0.0276(4) 0.0001(3) -0.0154(3)
S1 0.0331(4) 0.0559(5) 0.0497(4) -0.0290(4) -0.0056(3) -0.0056(3)
C3 0.0523(18) 0.0433(15) 0.0418(15) -0.0195(13) 0.0040(13) -0.0182(13)
N2 0.064(2) 0.073(2) 0.0562(18) -0.0333(17) -0.0002(16) -0.0230(17)
N3 0.051(2) 0.077(2) 0.075(2) -0.0262(19) -0.0175(18) -0.0107(17)
C1 0.0378(14) 0.0386(13) 0.0351(12) -0.0111(11) 0.0000(11) -0.0149(11)
C2 0.0313(13) 0.0373(13) 0.0362(13) -0.0108(10) -0.0017(10) -0.0082(10)
N1 0.0343(13) 0.0593(17) 0.0490(15) -0.0197(13) -0.0064(11) -0.0056(12)
C4 0.0432(18) 0.0511(19) 0.0538(19) -0.0134(15) 0.0039(15) 0.0001(14)
C5 0.057(2) 0.0444(17) 0.0546(19) -0.0218(15) 0.0142(17) -0.0096(15)
C6 0.0445(16) 0.0521(17) 0.0422(15) -0.0211(13) -0.0046(13) -0.0190(14)
C7 0.0390(15) 0.0520(17) 0.0438(15) -0.0195(13) -0.0069(12) -0.0167(13)
C8 0.0397(15) 0.0410(14) 0.0374(13) -0.0129(11) -0.0035(11) -0.0160(12)
C9 0.0431(16) 0.0449(15) 0.0378(14) -0.0146(12) -0.0024(12) -0.0147(12)
C10 0.0459(17) 0.0461(16) 0.0419(15) -0.0143(13) -0.0041(13) -0.0121(13)
C11 0.0430(17) 0.0522(18) 0.0479(17) -0.0199(14) -0.0040(14) -0.0118(14)

loop_
_atom_type_symbol
_atom_type_description
_atom_type_scat_dispersion_real
_atom_type_scat_dispersion_imag
_atom_type_scat_source
C C 0.0003 0.0009 'International Tables Vol C Tables 4.2.6.8 and 6.1.1.4'
H H 0.0000 0.0000 'International Tables Vol C Tables 4.2.6.8 and 6.1.1.4'
Ni Ni 0.2610 0.7247 'International Tables Vol C Tables 4.2.6.8 and 6.1.1.4'
N N 0.0010 0.0019 'International Tables Vol C Tables 4.2.6.8 and 6.1.1.4'
S S 0.0688 0.0765 'International Tables Vol C Tables 4.2.6.8 and 6.1.1.4'

loop_
_geom_angle_atom_site_label_1
_geom_angle_atom_site_label_2
_geom_angle_atom_site_label_3
_geom_angle
_geom_angle_site_symmetry_1
_geom_angle_site_symmetry_3
_geom_angle_publ_flag
S1 Ni1 S1 180.0 2_655 . ?
S1 Ni1 S2 92.24(3) 2_655 . ?
S1 Ni1 S2 87.76(3) . . ?
S1 Ni1 S2 87.76(3) 2_655 2_655 ?
S1 Ni1 S2 92.24(3) . 2_655 ?
S2 Ni1 S2 180.0 . 2_655 ?
C1 S2 Ni1 104.23(11) . . ?
C2 S1 Ni1 103.75(11) . . ?
C1 C3 C5 121.0(3) . 1_645 ?
C3 C1 C2 118.3(3) . 2_655 ?
C3 C1 S2 123.1(3) . . ?
C2 C1 S2 118.6(2) 2_655 . ?
N1 C2 C1 118.5(3) . 2_655 ?
N1 C2 S1 120.5(2) . . ?
C1 C2 S1 121.0(2) 2_655 . ?
C2 N1 C4 123.1(3) . 2 ?
C5 C4 N1 119.2(3) 1_545 2 ?
C4 C5 C3 119.9(3) 1_565 1_465 ?
C7 C6 C8 120.9(3) . 1_455 ?
C6 C7 C8 120.5(3) . 2_654 ?
C9 C8 C6 121.0(3) . 1_655 ?
C9 C8 C7 120.5(3) . 2_654 ?
C6 C8 C7 118.6(3) 1_655 2_654 ?
C8 C9 C11 122.7(3) . . ?
C8 C9 C10 122.1(3) . 2_655 ?
C11 C9 C10 115.1(3) . 2_655 ?
N2 C10 C9 178.2(4) . 2_655 ?
N3 C11 C9 176.7(4) . . ?

loop_
_geom_bond_atom_site_label_1
_geom_bond_atom_site_label_2
_geom_bond_distance
_geom_bond_site_symmetry_2
_geom_bond_publ_flag
Ni1 S1 2.1562(8) 2_655 ?
Ni1 S1 2.1562(8) . ?
Ni1 S2 2.1629(8) . ?
Ni1 S2 2.1629(8) 2_655 ?
S2 C1 1.720(3) . ?
S1 C2 1.704(3) . ?
C3 C1 1.367(4) . ?
C3 C5 1.383(5) 1_645 ?
N2 C10 1.133(5) . ?
N3 C11 1.127(5) . ?
C1 C2 1.411(4) 2_655 ?
C2 N1 1.348(4) . ?
C2 C1 1.411(4) 2_655 ?
N1 C4 1.352(5) 2 ?
C4 C5 1.352(6) 1_545 ?
C4 N1 1.352(5) 2 ?
C5 C4 1.352(6) 1_565 ?
C5 C3 1.383(5) 1_465 ?
C6 C7 1.343(5) . ?
C6 C8 1.419(5) 1_455 ?
C7 C8 1.431(4) 2_654 ?
C8 C9 1.379(4) . ?
C8 C6 1.419(5) 1_655 ?
C8 C7 1.431(4) 2_654 ?
C9 C11 1.418(5) . ?
C9 C10 1.419(4) 2_655 ?
C10 C9 1.420(4) 2_655 ?
